data_2224741
loop_
_publ_author_name
'Jun, Qian'
'Zhang, Chi'

_publ_section_title
;
 Bis[tris(ethane-1,2-diamine)nickel(II)] octacyanidomolybdate(IV)
 pentahydrate
;
_journal_coeditor_code PV2243
_journal_issue 1
_journal_name_full 'Acta Crystallographica Section E'
_journal_page_first m24
_journal_page_last m25
_journal_paper_doi 10.1107/S1600536809051964
_journal_volume 66
_journal_year 2010
_chemical_formula_iupac '[Ni (C2 H8 N2)3]2 [Mo (C N)8], 5H2 O'
_chemical_formula_moiety '2(C6 H24 N6 Ni 2+), C8 Mo N8 4-, 5(H2 O)'
_chemical_formula_sum 'C20 H58 Mo N20 Ni2 O5'
_chemical_formula_weight 872.18
_chemical_name_systematic
;
Bis[tris(ethane-1,2-diamine)nickel(II)] octacyanidomolybdate(IV)
pentahydrate
;
_space_group_IT_number 14
_symmetry_cell_setting monoclinic
_symmetry_space_group_name_Hall '-P 2ybc'
_symmetry_space_group_name_H-M 'P 1 21/c 1'
_atom_sites_solution_hydrogens geom
_atom_sites_solution_primary direct
_atom_sites_solution_secondary difmap
_audit_creation_method SHELXL-97
_cell_angle_alpha 90.00
_cell_angle_beta 124.45(2)
_cell_angle_gamma 90.00
_cell_formula_units_Z 4
_cell_length_a 13.384(3)
_cell_length_b 16.465(3)
_cell_length_c 21.094(6)
_cell_measurement_reflns_used 13627
_cell_measurement_temperature 153(2)
_cell_measurement_theta_max 25.3491
_cell_measurement_theta_min 3.0539
_cell_volume 3833.2(18)
_computing_cell_refinement 'CrystalClear (Rigaku, 2008)'
_computing_data_collection 'CrystalClear (Rigaku, 2008)'
_computing_data_reduction 'CrystalClear (Rigaku, 2008)'
_computing_molecular_graphics 'SHELXTL (Sheldrick, 2008)'
_computing_publication_material 'SHELXTL (Sheldrick, 2008)'
_computing_structure_refinement 'SHELXL-97 (Sheldrick, 2008)'
_computing_structure_solution 'SHELXS-97 (Sheldrick, 2008)'
_diffrn_ambient_temperature 153(2)
_diffrn_detector_area_resol_mean 14.6306
_diffrn_measured_fraction_theta_full 0.997
_diffrn_measured_fraction_theta_max 0.997
_diffrn_measurement_device_type 'Rigaku Mercury2 CCD'
_diffrn_measurement_method dtprofit.ref
_diffrn_radiation_monochromator graphite
_diffrn_radiation_source 'fine-focus sealed tube'
_diffrn_radiation_type MoK\a
_diffrn_radiation_wavelength 0.71073
_diffrn_reflns_av_R_equivalents 0.0299
_diffrn_reflns_av_sigmaI/netI 0.0234
_diffrn_reflns_limit_h_max 16
_diffrn_reflns_limit_h_min -14
_diffrn_reflns_limit_k_max 19
_diffrn_reflns_limit_k_min -19
_diffrn_reflns_limit_l_max 25
_diffrn_reflns_limit_l_min -24
_diffrn_reflns_number 36947
_diffrn_reflns_theta_full 25.35
_diffrn_reflns_theta_max 25.35
_diffrn_reflns_theta_min 3.05
_diffrn_standards_decay_% 'no decay, variation 0.5'
_diffrn_standards_interval_time 120
_diffrn_standards_number 3
_exptl_absorpt_coefficient_mu 1.352
_exptl_absorpt_correction_T_max 1.0000
_exptl_absorpt_correction_T_min 0.7700
_exptl_absorpt_correction_type multi-scan
_exptl_absorpt_process_details '(ABSCOR; Higashi, 1995)'
_exptl_crystal_colour Blue
_exptl_crystal_density_diffrn 1.511
_exptl_crystal_density_method 'not measured'
_exptl_crystal_description Block
_exptl_crystal_F_000 1824
_exptl_crystal_size_max 0.4000
_exptl_crystal_size_mid 0.2300
_exptl_crystal_size_min 0.1800
_refine_diff_density_max 0.499
_refine_diff_density_min -0.474
_refine_ls_extinction_method none
_refine_ls_goodness_of_fit_ref 1.155
_refine_ls_hydrogen_treatment mixed
_refine_ls_matrix_type full
_refine_ls_number_parameters 469
_refine_ls_number_reflns 6993
_refine_ls_number_restraints 0
_refine_ls_restrained_S_all 1.155
_refine_ls_R_factor_all 0.0315
_refine_ls_R_factor_gt 0.0278
_refine_ls_shift/su_max 0.001
_refine_ls_shift/su_mean 0.000
_refine_ls_structure_factor_coef Fsqd
_refine_ls_weighting_details 'calc w=1/[\s^2^(Fo^2^)+(0.0206P)^2^+2.3780P] where P=(Fo^2^+2Fc^2^)/3'
_refine_ls_weighting_scheme calc
_refine_ls_wR_factor_gt 0.0571
_refine_ls_wR_factor_ref 0.0585
_reflns_number_gt 6541
_reflns_number_total 6993
_reflns_threshold_expression >2sigma(I)
_cod_data_source_file pv2243.cif
_cod_data_source_block I
_cod_depositor_comments
;
The following automatic conversions were performed:
'_exptl_absorpt_correction_type' value 'Multi-scan' changed to
'multi-scan' according to
'/home/saulius/struct/CIF-dictionaries/cif_core.dic' dictionary named
'cif_core.dic' version 2.4.1 from 2010-06-29.

Automatic conversion script
Id: cif_fix_enum 1527 2010-12-29 10:47:43Z saulius 

The following automatic conversions were performed:

'_exptl_absorpt_correction_type' value 'Multi-scan' changed to
'multi-scan' according to
/home/saulius/struct/CIF-dictionaries/cif_core.dic dictionary named
'cif_core.dic' version 2.4.1 from 2010-06-29.

Automatic conversion script
Id: cif_fix_values 1715 2011-07-08 13:25:40Z adriana 
;
_cod_original_sg_symbol_H-M 'P 21/c'
_cod_database_code 2224741
_cod_database_fobs_code 2224741

loop_
_symmetry_equiv_pos_as_xyz
'x, y, z'
'-x, y+1/2, -z+1/2'
'-x, -y, -z'
'x, -y-1/2, z-1/2'

loop_
_atom_site_type_symbol
_atom_site_label
_atom_site_fract_x
_atom_site_fract_y
_atom_site_fract_z
_atom_site_U_iso_or_equiv
_atom_site_adp_type
_atom_site_calc_flag
_atom_site_refinement_flags
_atom_site_occupancy
_atom_site_disorder_assembly
_atom_site_disorder_group
Ni Ni1 0.10866(2) 0.093711(16) 0.382610(15) 0.01256(7) Uani d . 1 . .
N N9 0.17129(17) 0.18144(11) 0.46994(10) 0.0186(4) Uani d . 1 . .
H H9A 0.1131 0.1910 0.4794 0.022 Uiso calc R 1 . .
H H9B 0.2401 0.1629 0.5146 0.022 Uiso calc R 1 . .
N N13 0.02691(16) 0.02061(11) 0.28218(10) 0.0171(4) Uani d . 1 . .
H H13A 0.0346 0.0454 0.2461 0.020 Uiso calc R 1 . .
H H13B 0.0653 -0.0289 0.2940 0.020 Uiso calc R 1 . .
N N11 0.14481(16) -0.00649(11) 0.45622(10) 0.0178(4) Uani d . 1 . .
H H11A 0.1255 0.0068 0.4904 0.021 Uiso calc R 1 . .
H H11B 0.0983 -0.0503 0.4276 0.021 Uiso calc R 1 . .
N N10 0.09103(17) 0.19948(10) 0.31784(10) 0.0187(4) Uani d . 1 . .
H H10A 0.1521 0.2007 0.3101 0.022 Uiso calc R 1 . .
H H10B 0.0179 0.1986 0.2707 0.022 Uiso calc R 1 . .
N N12 0.29012(16) 0.06858(11) 0.41751(10) 0.0191(4) Uani d . 1 . .
H H12A 0.2966 0.0743 0.3766 0.023 Uiso calc R 1 . .
H H12B 0.3436 0.1038 0.4558 0.023 Uiso calc R 1 . .
N N14 -0.07363(16) 0.10052(11) 0.34935(11) 0.0198(4) Uani d . 1 . .
H H14A -0.0871 0.0629 0.3760 0.024 Uiso calc R 1 . .
H H14B -0.0898 0.1514 0.3594 0.024 Uiso calc R 1 . .
C C13 -0.1028(2) 0.00881(14) 0.25067(13) 0.0230(5) Uani d . 1 . .
H H13C -0.1126 -0.0392 0.2750 0.028 Uiso calc R 1 . .
H H13D -0.1488 -0.0010 0.1946 0.028 Uiso calc R 1 . .
C C14 -0.1514(2) 0.08341(14) 0.26610(13) 0.0247(5) Uani d . 1 . .
H H14C -0.1508 0.1302 0.2369 0.030 Uiso calc R 1 . .
H H14D -0.2359 0.0739 0.2497 0.030 Uiso calc R 1 . .
C C12 0.3166(2) -0.01600(14) 0.44594(14) 0.0253(5) Uani d . 1 . .
H H12C 0.4047 -0.0266 0.4746 0.030 Uiso calc R 1 . .
H H12D 0.2739 -0.0544 0.4022 0.030 Uiso calc R 1 . .
C C9 0.1983(2) 0.25741(13) 0.44501(13) 0.0230(5) Uani d . 1 . .
H H9C 0.2772 0.2527 0.4513 0.028 Uiso calc R 1 . .
H H9D 0.2027 0.3036 0.4766 0.028 Uiso calc R 1 . .
C C11 0.2739(2) -0.02749(15) 0.49823(13) 0.0262(5) Uani d . 1 . .
H H11C 0.2862 -0.0847 0.5157 0.031 Uiso calc R 1 . .
H H11D 0.3216 0.0077 0.5441 0.031 Uiso calc R 1 . .
C C10 0.0983(2) 0.27144(14) 0.36156(13) 0.0228(5) Uani d . 1 . .
H H10C 0.0203 0.2799 0.3557 0.027 Uiso calc R 1 . .
H H10D 0.1160 0.3204 0.3422 0.027 Uiso calc R 1 . .
Ni Ni2 0.62629(2) 0.412996(16) 0.323530(15) 0.01399(7) Uani d . 1 . .
N N15 0.81820(15) 0.41301(10) 0.40039(10) 0.0166(4) Uani d . 1 . .
H H15A 0.8423 0.4530 0.4368 0.020 Uiso calc R 1 . .
H H15B 0.8442 0.3638 0.4253 0.020 Uiso calc R 1 . .
N N19 0.61894(16) 0.28343(11) 0.31654(10) 0.0189(4) Uani d . 1 . .
H H19A 0.5704 0.2673 0.2660 0.023 Uiso calc R 1 . .
H H19B 0.6954 0.2627 0.3375 0.023 Uiso calc R 1 . .
N N17 0.43848(16) 0.42928(11) 0.23603(11) 0.0214(4) Uani d . 1 . .
H H17A 0.4161 0.3982 0.1937 0.026 Uiso calc R 1 . .
H H17B 0.3924 0.4140 0.2538 0.026 Uiso calc R 1 . .
N N18 0.61559(15) 0.54090(10) 0.33354(10) 0.0177(4) Uani d . 1 . .
H H18A 0.6512 0.5547 0.3843 0.021 Uiso calc R 1 . .
H H18B 0.6562 0.5673 0.3161 0.021 Uiso calc R 1 . .
N N16 0.66946(17) 0.42220(13) 0.24089(11) 0.0190(4) Uani d . 1 . .
H H16A 0.621(2) 0.3965(15) 0.2004(15) 0.023 Uiso d . 1 . .
H H16B 0.669(2) 0.4709(16) 0.2299(14) 0.023 Uiso d . 1 . .
N N20 0.59687(17) 0.38966(12) 0.41047(11) 0.0235(4) Uani d . 1 . .
H H20A 0.6479 0.4212 0.4529 0.028 Uiso calc R 1 . .
H H20B 0.5183 0.4023 0.3929 0.028 Uiso calc R 1 . .
C C15 0.87242(19) 0.42762(14) 0.35667(12) 0.0193(5) Uani d . 1 . .
H H15C 0.9547 0.4037 0.3844 0.023 Uiso calc R 1 . .
H H15D 0.8793 0.4867 0.3514 0.023 Uiso calc R 1 . .
C C17 0.4204(2) 0.51621(14) 0.21559(14) 0.0267(5) Uani d . 1 . .
H H17C 0.3329 0.5295 0.1858 0.032 Uiso calc R 1 . .
H H17D 0.4507 0.5288 0.1834 0.032 Uiso calc R 1 . .
C C18 0.4876(2) 0.56545(14) 0.28779(14) 0.0265(5) Uani d . 1 . .
H H18C 0.4807 0.6239 0.2750 0.032 Uiso calc R 1 . .
H H18D 0.4523 0.5566 0.3177 0.032 Uiso calc R 1 . .
C C20 0.6204(2) 0.30258(15) 0.43130(14) 0.0272(5) Uani d . 1 . .
H H20C 0.5820 0.2862 0.4579 0.033 Uiso calc R 1 . .
H H20D 0.7087 0.2930 0.4665 0.033 Uiso calc R 1 . .
C C16 0.7927(2) 0.38919(14) 0.27786(13) 0.0214(5) Uani d . 1 . .
H H16C 0.8244 0.4019 0.2465 0.026 Uiso calc R 1 . .
H H16D 0.7916 0.3294 0.2827 0.026 Uiso calc R 1 . .
C C19 0.5692(2) 0.25294(14) 0.35914(14) 0.0253(5) Uani d . 1 . .
H H19C 0.5911 0.1951 0.3726 0.030 Uiso calc R 1 . .
H H19D 0.4797 0.2573 0.3267 0.030 Uiso calc R 1 . .
Mo Mo1 0.111354(15) 0.247118(10) 0.133637(10) 0.00983(6) Uani d . 1 . .
N N5 0.13021(16) 0.43815(11) 0.09021(10) 0.0181(4) Uani d . 1 . .
N N4 -0.11016(17) 0.27440(11) -0.05063(11) 0.0209(4) Uani d . 1 . .
N N3 0.28667(17) 0.33753(11) 0.30220(11) 0.0216(4) Uani d . 1 . .
N N2 0.37242(16) 0.25891(11) 0.14992(10) 0.0184(4) Uani d . 1 . .
N N1 0.27223(17) 0.10556(11) 0.26561(11) 0.0209(4) Uani d . 1 . .
N N8 -0.08227(17) 0.34005(11) 0.16017(11) 0.0221(4) Uani d . 1 . .
N N7 0.11681(17) 0.09390(11) 0.03435(11) 0.0209(4) Uani d . 1 . .
N N6 -0.08414(18) 0.11512(12) 0.12231(11) 0.0252(4) Uani d . 1 . .
C C1 0.21581(19) 0.15483(12) 0.22018(12) 0.0142(4) Uani d . 1 . .
C C2 0.28126(19) 0.25428(12) 0.14361(11) 0.0132(4) Uani d . 1 . .
C C3 0.22444(18) 0.30556(12) 0.24402(12) 0.0141(4) Uani d . 1 . .
C C4 -0.03505(19) 0.26598(12) 0.01393(13) 0.0147(4) Uani d . 1 . .
C C5 0.12387(18) 0.37181(13) 0.10493(11) 0.0130(4) Uani d . 1 . .
C C6 -0.01764(19) 0.16153(13) 0.12495(12) 0.0163(5) Uani d . 1 . .
C C7 0.11469(18) 0.14779(13) 0.06841(12) 0.0145(4) Uani d . 1 . .
C C8 -0.01401(19) 0.30899(12) 0.15114(12) 0.0154(5) Uani d . 1 . .
O O2 0.37621(16) 0.42633(12) 0.43668(10) 0.0305(4) Uani d . 1 . .
H H2A 0.349(3) 0.3983(17) 0.4024(17) 0.037 Uiso d . 1 . .
H H2B 0.323(3) 0.4372(17) 0.4418(16) 0.037 Uiso d . 1 . .
O O1 0.47759(16) 0.34100(11) 0.07886(11) 0.0301(4) Uani d . 1 . .
H H1A 0.531(3) 0.3204(18) 0.0844(17) 0.036 Uiso d . 1 . .
H H1B 0.453(2) 0.3068(17) 0.0983(16) 0.036 Uiso d . 1 . .
O O3 0.68688(18) 0.25632(13) 0.12495(14) 0.0444(6) Uani d . 1 . .
H H3A 0.675(3) 0.209(2) 0.1129(19) 0.053 Uiso d . 1 . .
H H3B 0.742(3) 0.273(2) 0.1277(19) 0.053 Uiso d . 1 . .
O O4 0.59365(19) 0.09990(13) 0.07796(12) 0.0411(5) Uani d . 1 . .
H H4A 0.530(3) 0.1019(19) 0.0361(19) 0.049 Uiso d . 1 . .
H H4B 0.614(3) 0.0535(19) 0.0811(18) 0.049 Uiso d . 1 . .
O O5 0.21973(16) 0.48333(11) 0.46628(10) 0.0264(4) Uani d . 1 . .
H H5A 0.178(2) 0.5220(17) 0.4379(16) 0.032 Uiso d . 1 . .
H H5B 0.184(2) 0.4617(17) 0.4796(16) 0.032 Uiso d . 1 . .

loop_
_atom_site_aniso_label
_atom_site_aniso_U_11
_atom_site_aniso_U_22
_atom_site_aniso_U_33
_atom_site_aniso_U_12
_atom_site_aniso_U_13
_atom_site_aniso_U_23
Ni1 0.01319(14) 0.01301(14) 0.01182(14) -0.00044(10) 0.00729(12) -0.00008(10)
N9 0.0217(10) 0.0201(10) 0.0164(10) -0.0020(8) 0.0122(9) -0.0015(8)
N13 0.0204(10) 0.0156(9) 0.0153(9) 0.0000(7) 0.0102(8) 0.0005(7)
N11 0.0210(10) 0.0171(10) 0.0159(10) -0.0031(7) 0.0108(8) -0.0017(7)
N10 0.0224(10) 0.0185(10) 0.0164(10) -0.0004(8) 0.0117(9) 0.0012(8)
N12 0.0180(10) 0.0211(10) 0.0183(10) -0.0017(8) 0.0103(8) -0.0006(8)
N14 0.0188(10) 0.0174(10) 0.0241(10) 0.0008(8) 0.0127(9) 0.0005(8)
C13 0.0214(12) 0.0262(13) 0.0150(11) -0.0077(10) 0.0065(10) -0.0025(10)
C14 0.0144(11) 0.0316(14) 0.0217(12) -0.0009(10) 0.0064(10) 0.0030(10)
C12 0.0164(12) 0.0248(13) 0.0290(13) 0.0049(10) 0.0094(11) 0.0035(11)
C9 0.0308(13) 0.0170(12) 0.0249(13) -0.0051(10) 0.0181(12) -0.0059(10)
C11 0.0229(13) 0.0250(13) 0.0220(13) 0.0028(10) 0.0076(11) 0.0084(10)
C10 0.0311(13) 0.0163(12) 0.0280(13) 0.0038(10) 0.0209(12) 0.0030(10)
Ni2 0.01181(14) 0.01327(14) 0.01495(15) -0.00075(10) 0.00641(12) -0.00024(11)
N15 0.0161(9) 0.0149(9) 0.0160(9) 0.0013(7) 0.0074(8) 0.0001(7)
N19 0.0154(9) 0.0167(10) 0.0196(10) -0.0007(7) 0.0068(8) 0.0004(8)
N17 0.0160(10) 0.0183(10) 0.0227(10) -0.0025(8) 0.0065(9) -0.0017(8)
N18 0.0141(9) 0.0171(10) 0.0174(10) -0.0014(7) 0.0061(8) -0.0026(8)
N16 0.0199(10) 0.0182(10) 0.0146(10) -0.0044(8) 0.0073(9) -0.0020(8)
N20 0.0212(10) 0.0268(11) 0.0253(11) 0.0003(8) 0.0149(9) 0.0014(9)
C15 0.0141(11) 0.0212(12) 0.0228(12) 0.0009(9) 0.0105(10) 0.0000(9)
C17 0.0204(12) 0.0202(12) 0.0287(14) 0.0023(10) 0.0074(11) 0.0018(10)
C18 0.0182(12) 0.0181(12) 0.0319(14) 0.0030(9) 0.0075(11) -0.0004(10)
C20 0.0254(13) 0.0310(14) 0.0269(13) 0.0036(11) 0.0159(12) 0.0099(11)
C16 0.0201(12) 0.0235(12) 0.0246(12) -0.0013(9) 0.0150(11) -0.0034(10)
C19 0.0229(12) 0.0186(12) 0.0319(14) 0.0002(9) 0.0140(11) 0.0077(10)
Mo1 0.01006(9) 0.00914(9) 0.00991(9) -0.00012(6) 0.00542(8) -0.00013(7)
N5 0.0196(10) 0.0171(10) 0.0177(10) 0.0000(8) 0.0106(9) 0.0000(8)
N4 0.0184(10) 0.0190(10) 0.0172(11) -0.0046(8) 0.0052(9) 0.0012(8)
N3 0.0190(10) 0.0229(10) 0.0206(11) 0.0011(8) 0.0098(9) -0.0039(9)
N2 0.0156(10) 0.0194(10) 0.0200(10) -0.0009(7) 0.0099(9) -0.0012(8)
N1 0.0275(11) 0.0179(10) 0.0178(10) 0.0049(8) 0.0131(9) 0.0025(8)
N8 0.0221(10) 0.0187(10) 0.0301(11) 0.0020(8) 0.0175(10) -0.0004(8)
N7 0.0199(10) 0.0202(10) 0.0180(10) 0.0019(8) 0.0080(9) -0.0012(8)
N6 0.0288(11) 0.0201(11) 0.0305(12) -0.0045(9) 0.0190(10) 0.0000(9)
C1 0.0169(11) 0.0139(11) 0.0147(11) -0.0013(9) 0.0108(10) -0.0035(9)
C2 0.0166(11) 0.0101(10) 0.0110(10) 0.0006(8) 0.0066(9) -0.0011(8)
C3 0.0141(11) 0.0127(11) 0.0176(12) 0.0026(8) 0.0103(10) 0.0020(9)
C4 0.0158(11) 0.0107(10) 0.0196(12) -0.0029(8) 0.0112(10) -0.0011(9)
C5 0.0091(10) 0.0179(12) 0.0101(10) -0.0001(8) 0.0044(9) -0.0023(9)
C6 0.0181(11) 0.0148(11) 0.0158(11) 0.0019(9) 0.0094(10) 0.0002(9)
C7 0.0113(10) 0.0162(11) 0.0130(11) 0.0022(8) 0.0051(9) 0.0022(9)
C8 0.0168(11) 0.0103(10) 0.0165(11) -0.0030(8) 0.0080(10) 0.0009(8)
O2 0.0196(9) 0.0414(11) 0.0261(10) -0.0052(8) 0.0103(8) -0.0191(8)
O1 0.0243(10) 0.0319(11) 0.0342(10) -0.0006(8) 0.0166(9) 0.0035(8)
O3 0.0301(11) 0.0394(12) 0.0691(15) -0.0067(9) 0.0313(12) -0.0098(11)
O4 0.0329(11) 0.0402(12) 0.0326(11) 0.0027(9) 0.0079(9) -0.0032(10)
O5 0.0286(10) 0.0261(10) 0.0318(10) 0.0075(7) 0.0214(9) 0.0102(8)

loop_
_atom_type_symbol
_atom_type_description
_atom_type_scat_dispersion_real
_atom_type_scat_dispersion_imag
_atom_type_scat_source
C C 0.0033 0.0016 'International Tables Vol C Tables 4.2.6.8 and 6.1.1.4'
H H 0.0000 0.0000 'International Tables Vol C Tables 4.2.6.8 and 6.1.1.4'
Mo Mo -1.6832 0.6857 'International Tables Vol C Tables 4.2.6.8 and 6.1.1.4'
N N 0.0061 0.0033 'International Tables Vol C Tables 4.2.6.8 and 6.1.1.4'
Ni Ni 0.3393 1.1124 'International Tables Vol C Tables 4.2.6.8 and 6.1.1.4'
O O 0.0106 0.0060 'International Tables Vol C Tables 4.2.6.8 and 6.1.1.4'

loop_
_geom_angle_atom_site_label_1
_geom_angle_atom_site_label_2
_geom_angle_atom_site_label_3
_geom_angle_site_symmetry_1
_geom_angle_site_symmetry_3
_geom_angle
_geom_angle_publ_flag
N9 Ni1 N13 . . 170.62(7) ?
N9 Ni1 N11 . . 94.58(7) ?
N13 Ni1 N11 . . 93.71(7) ?
N9 Ni1 N14 . . 93.85(7) ?
N13 Ni1 N14 . . 81.56(7) ?
N11 Ni1 N14 . . 91.52(7) ?
N9 Ni1 N12 . . 91.09(7) ?
N13 Ni1 N12 . . 94.44(7) ?
N11 Ni1 N12 . . 81.59(7) ?
N14 Ni1 N12 . . 171.83(7) ?
N9 Ni1 N10 . . 81.14(7) ?
N13 Ni1 N10 . . 90.91(7) ?
N11 Ni1 N10 . . 173.87(7) ?
N14 Ni1 N10 . . 93.14(7) ?
N12 Ni1 N10 . . 94.05(7) ?
C9 N9 Ni1 . . 108.99(13) ?
C9 N9 H9A . . 109.9 ?
Ni1 N9 H9A . . 109.9 ?
C9 N9 H9B . . 109.9 ?
Ni1 N9 H9B . . 109.9 ?
H9A N9 H9B . . 108.3 ?
C13 N13 Ni1 . . 109.53(13) ?
C13 N13 H13A . . 109.8 ?
Ni1 N13 H13A . . 109.8 ?
C13 N13 H13B . . 109.8 ?
Ni1 N13 H13B . . 109.8 ?
H13A N13 H13B . . 108.2 ?
C11 N11 Ni1 . . 109.11(13) ?
C11 N11 H11A . . 109.9 ?
Ni1 N11 H11A . . 109.9 ?
C11 N11 H11B . . 109.9 ?
Ni1 N11 H11B . . 109.9 ?
H11A N11 H11B . . 108.3 ?
C10 N10 Ni1 . . 108.10(13) ?
C10 N10 H10A . . 110.1 ?
Ni1 N10 H10A . . 110.1 ?
C10 N10 H10B . . 110.1 ?
Ni1 N10 H10B . . 110.1 ?
H10A N10 H10B . . 108.4 ?
C12 N12 Ni1 . . 106.64(13) ?
C12 N12 H12A . . 110.4 ?
Ni1 N12 H12A . . 110.4 ?
C12 N12 H12B . . 110.4 ?
Ni1 N12 H12B . . 110.4 ?
H12A N12 H12B . . 108.6 ?
C14 N14 Ni1 . . 106.74(13) ?
C14 N14 H14A . . 110.4 ?
Ni1 N14 H14A . . 110.4 ?
C14 N14 H14B . . 110.4 ?
Ni1 N14 H14B . . 110.4 ?
H14A N14 H14B . . 108.6 ?
N13 C13 C14 . . 109.63(18) ?
N13 C13 H13C . . 109.7 ?
C14 C13 H13C . . 109.7 ?
N13 C13 H13D . . 109.7 ?
C14 C13 H13D . . 109.7 ?
H13C C13 H13D . . 108.2 ?
N14 C14 C13 . . 108.17(18) ?
N14 C14 H14C . . 110.1 ?
C13 C14 H14C . . 110.1 ?
N14 C14 H14D . . 110.1 ?
C13 C14 H14D . . 110.1 ?
H14C C14 H14D . . 108.4 ?
N12 C12 C11 . . 108.12(18) ?
N12 C12 H12C . . 110.1 ?
C11 C12 H12C . . 110.1 ?
N12 C12 H12D . . 110.1 ?
C11 C12 H12D . . 110.1 ?
H12C C12 H12D . . 108.4 ?
N9 C9 C10 . . 108.08(18) ?
N9 C9 H9C . . 110.1 ?
C10 C9 H9C . . 110.1 ?
N9 C9 H9D . . 110.1 ?
C10 C9 H9D . . 110.1 ?
H9C C9 H9D . . 108.4 ?
N11 C11 C12 . . 109.32(18) ?
N11 C11 H11C . . 109.8 ?
C12 C11 H11C . . 109.8 ?
N11 C11 H11D . . 109.8 ?
C12 C11 H11D . . 109.8 ?
H11C C11 H11D . . 108.3 ?
N10 C10 C9 . . 107.98(18) ?
N10 C10 H10C . . 110.1 ?
C9 C10 H10C . . 110.1 ?
N10 C10 H10D . . 110.1 ?
C9 C10 H10D . . 110.1 ?
H10C C10 H10D . . 108.4 ?
N20 Ni2 N15 . . 94.36(8) ?
N20 Ni2 N18 . . 92.16(7) ?
N15 Ni2 N18 . . 92.54(7) ?
N20 Ni2 N16 . . 172.50(8) ?
N15 Ni2 N16 . . 81.60(8) ?
N18 Ni2 N16 . . 94.32(8) ?
N20 Ni2 N17 . . 93.83(8) ?
N15 Ni2 N17 . . 169.95(7) ?
N18 Ni2 N17 . . 81.32(7) ?
N16 Ni2 N17 . . 90.88(8) ?
N20 Ni2 N19 . . 81.64(7) ?
N15 Ni2 N19 . . 92.37(7) ?
N18 Ni2 N19 . . 172.37(7) ?
N16 Ni2 N19 . . 92.17(7) ?
N17 Ni2 N19 . . 94.59(7) ?
C15 N15 Ni2 . . 109.36(13) ?
C15 N15 H15A . . 109.8 ?
Ni2 N15 H15A . . 109.8 ?
C15 N15 H15B . . 109.8 ?
Ni2 N15 H15B . . 109.8 ?
H15A N15 H15B . . 108.2 ?
C19 N19 Ni2 . . 108.45(13) ?
C19 N19 H19A . . 110.0 ?
Ni2 N19 H19A . . 110.0 ?
C19 N19 H19B . . 110.0 ?
Ni2 N19 H19B . . 110.0 ?
H19A N19 H19B . . 108.4 ?
C17 N17 Ni2 . . 107.06(13) ?
C17 N17 H17A . . 110.3 ?
Ni2 N17 H17A . . 110.3 ?
C17 N17 H17B . . 110.3 ?
Ni2 N17 H17B . . 110.3 ?
H17A N17 H17B . . 108.6 ?
C18 N18 Ni2 . . 109.01(13) ?
C18 N18 H18A . . 109.9 ?
Ni2 N18 H18A . . 109.9 ?
C18 N18 H18B . . 109.9 ?
Ni2 N18 H18B . . 109.9 ?
H18A N18 H18B . . 108.3 ?
C16 N16 Ni2 . . 106.35(14) ?
C16 N16 H16A . . 109.9(17) ?
Ni2 N16 H16A . . 112.8(17) ?
C16 N16 H16B . . 109.2(17) ?
Ni2 N16 H16B . . 109.7(17) ?
H16A N16 H16B . . 109(2) ?
C20 N20 Ni2 . . 108.66(14) ?
C20 N20 H20A . . 110.0 ?
Ni2 N20 H20A . . 110.0 ?
C20 N20 H20B . . 110.0 ?
Ni2 N20 H20B . . 110.0 ?
H20A N20 H20B . . 108.3 ?
N15 C15 C16 . . 109.06(17) ?
N15 C15 H15C . . 109.9 ?
C16 C15 H15C . . 109.9 ?
N15 C15 H15D . . 109.9 ?
C16 C15 H15D . . 109.9 ?
H15C C15 H15D . . 108.3 ?
N17 C17 C18 . . 108.89(19) ?
N17 C17 H17C . . 109.9 ?
C18 C17 H17C . . 109.9 ?
N17 C17 H17D . . 109.9 ?
C18 C17 H17D . . 109.9 ?
H17C C17 H17D . . 108.3 ?
N18 C18 C17 . . 109.01(19) ?
N18 C18 H18C . . 109.9 ?
C17 C18 H18C . . 109.9 ?
N18 C18 H18D . . 109.9 ?
C17 C18 H18D . . 109.9 ?
H18C C18 H18D . . 108.3 ?
N20 C20 C19 . . 109.06(19) ?
N20 C20 H20C . . 109.9 ?
C19 C20 H20C . . 109.9 ?
N20 C20 H20D . . 109.9 ?
C19 C20 H20D . . 109.9 ?
H20C C20 H20D . . 108.3 ?
N16 C16 C15 . . 108.02(18) ?
N16 C16 H16C . . 110.1 ?
C15 C16 H16C . . 110.1 ?
N16 C16 H16D . . 110.1 ?
C15 C16 H16D . . 110.1 ?
H16C C16 H16D . . 108.4 ?
N19 C19 C20 . . 109.02(18) ?
N19 C19 H19C . . 109.9 ?
C20 C19 H19C . . 109.9 ?
N19 C19 H19D . . 109.9 ?
C20 C19 H19D . . 109.9 ?
H19C C19 H19D . . 108.3 ?
C7 Mo1 C6 . . 75.78(8) ?
C7 Mo1 C3 . . 140.62(8) ?
C6 Mo1 C3 . . 115.01(8) ?
C7 Mo1 C2 . . 72.74(7) ?
C6 Mo1 C2 . . 142.27(8) ?
C3 Mo1 C2 . . 79.27(8) ?
C7 Mo1 C8 . . 139.83(8) ?
C6 Mo1 C8 . . 70.20(8) ?
C3 Mo1 C8 . . 75.18(8) ?
C2 Mo1 C8 . . 146.12(7) ?
C7 Mo1 C1 . . 76.67(8) ?
C6 Mo1 C1 . . 73.59(8) ?
C3 Mo1 C1 . . 71.31(8) ?
C2 Mo1 C1 . . 79.34(8) ?
C8 Mo1 C1 . . 112.25(8) ?
C7 Mo1 C4 . . 72.35(8) ?
C6 Mo1 C4 . . 80.91(8) ?
C3 Mo1 C4 . . 144.32(8) ?
C2 Mo1 C4 . . 108.21(8) ?
C8 Mo1 C4 . . 81.63(8) ?
C1 Mo1 C4 . . 143.77(8) ?
C7 Mo1 C5 . . 120.43(8) ?
C6 Mo1 C5 . . 141.11(8) ?
C3 Mo1 C5 . . 76.22(8) ?
C2 Mo1 C5 . . 74.54(7) ?
C8 Mo1 C5 . . 78.02(7) ?
C1 Mo1 C5 . . 141.38(8) ?
C4 Mo1 C5 . . 72.66(7) ?
N1 C1 Mo1 . . 178.93(18) ?
N2 C2 Mo1 . . 178.90(19) ?
N3 C3 Mo1 . . 178.08(18) ?
N4 C4 Mo1 . . 177.19(18) ?
N5 C5 Mo1 . . 179.32(18) ?
N6 C6 Mo1 . . 178.1(2) ?
N7 C7 Mo1 . . 179.01(18) ?
N8 C8 Mo1 . . 178.22(17) ?
H2A O2 H2B . . 106(3) ?
H1A O1 H1B . . 103(3) ?
H3A O3 H3B . . 112(3) ?
H4A O4 H4B . . 103(3) ?
H5A O5 H5B . . 108(3) ?

loop_
_geom_bond_atom_site_label_1
_geom_bond_atom_site_label_2
_geom_bond_site_symmetry_2
_geom_bond_distance
_geom_bond_publ_flag
Ni1 N9 . 2.1061(18) ?
Ni1 N13 . 2.1240(18) ?
Ni1 N11 . 2.1253(18) ?
Ni1 N14 . 2.1261(19) ?
Ni1 N12 . 2.1422(19) ?
Ni1 N10 . 2.1425(18) ?
N9 C9 . 1.479(3) ?
N9 H9A . 0.9200 ?
N9 H9B . 0.9200 ?
N13 C13 . 1.479(3) ?
N13 H13A . 0.9200 ?
N13 H13B . 0.9200 ?
N11 C11 . 1.469(3) ?
N11 H11A . 0.9200 ?
N11 H11B . 0.9200 ?
N10 C10 . 1.470(3) ?
N10 H10A . 0.9200 ?
N10 H10B . 0.9200 ?
N12 C12 . 1.478(3) ?
N12 H12A . 0.9200 ?
N12 H12B . 0.9200 ?
N14 C14 . 1.476(3) ?
N14 H14A . 0.9200 ?
N14 H14B . 0.9200 ?
C13 C14 . 1.510(3) ?
C13 H13C . 0.9900 ?
C13 H13D . 0.9900 ?
C14 H14C . 0.9900 ?
C14 H14D . 0.9900 ?
C12 C11 . 1.514(3) ?
C12 H12C . 0.9900 ?
C12 H12D . 0.9900 ?
C9 C10 . 1.509(3) ?
C9 H9C . 0.9900 ?
C9 H9D . 0.9900 ?
C11 H11C . 0.9900 ?
C11 H11D . 0.9900 ?
C10 H10C . 0.9900 ?
C10 H10D . 0.9900 ?
Ni2 N20 . 2.1174(19) ?
Ni2 N15 . 2.1248(19) ?
Ni2 N18 . 2.1293(18) ?
Ni2 N16 . 2.130(2) ?
Ni2 N17 . 2.1326(19) ?
Ni2 N19 . 2.1368(18) ?
N15 C15 . 1.481(3) ?
N15 H15A . 0.9200 ?
N15 H15B . 0.9200 ?
N19 C19 . 1.476(3) ?
N19 H19A . 0.9200 ?
N19 H19B . 0.9200 ?
N17 C17 . 1.475(3) ?
N17 H17A . 0.9200 ?
N17 H17B . 0.9200 ?
N18 C18 . 1.470(3) ?
N18 H18A . 0.9200 ?
N18 H18B . 0.9200 ?
N16 C16 . 1.473(3) ?
N16 H16A . 0.84(3) ?
N16 H16B . 0.83(3) ?
N20 C20 . 1.480(3) ?
N20 H20A . 0.9200 ?
N20 H20B . 0.9200 ?
C15 C16 . 1.515(3) ?
C15 H15C . 0.9900 ?
C15 H15D . 0.9900 ?
C17 C18 . 1.495(3) ?
C17 H17C . 0.9900 ?
C17 H17D . 0.9900 ?
C18 H18C . 0.9900 ?
C18 H18D . 0.9900 ?
C20 C19 . 1.508(3) ?
C20 H20C . 0.9900 ?
C20 H20D . 0.9900 ?
C16 H16C . 0.9900 ?
C16 H16D . 0.9900 ?
C19 H19C . 0.9900 ?
C19 H19D . 0.9900 ?
Mo1 C7 . 2.154(2) ?
Mo1 C6 . 2.155(2) ?
Mo1 C3 . 2.157(2) ?
Mo1 C2 . 2.165(2) ?
Mo1 C8 . 2.166(2) ?
Mo1 C1 . 2.170(2) ?
Mo1 C4 . 2.171(2) ?
Mo1 C5 . 2.174(2) ?
N5 C5 . 1.152(3) ?
N4 C4 . 1.156(3) ?
N3 C3 . 1.149(3) ?
N2 C2 . 1.152(3) ?
N1 C1 . 1.152(3) ?
N8 C8 . 1.153(3) ?
N7 C7 . 1.152(3) ?
N6 C6 . 1.150(3) ?
O2 H2A . 0.76(3) ?
O2 H2B . 0.80(3) ?
O1 H1A . 0.73(3) ?
O1 H1B . 0.86(3) ?
O3 H3A . 0.81(3) ?
O3 H3B . 0.76(3) ?
O4 H4A . 0.81(3) ?
O4 H4B . 0.80(3) ?
O5 H5A . 0.84(3) ?
O5 H5B . 0.77(3) ?

loop_
_geom_hbond_atom_site_label_D
_geom_hbond_atom_site_label_H
_geom_hbond_atom_site_label_A
_geom_hbond_site_symmetry_A
_geom_hbond_distance_DH
_geom_hbond_distance_HA
_geom_hbond_distance_DA
_geom_hbond_angle_DHA
N13 H13B N8 2_545 0.92 2.32 3.138(3) 147.7
N11 H11A N5 4_566 0.92 2.26 3.149(3) 162.5
N11 H11B N8 2_545 0.92 2.51 3.285(3) 142.4
N12 H12B O1 4_566 0.92 2.35 3.230(3) 160.5
N14 H14A N5 2_545 0.92 2.35 3.231(3) 160.0
N14 H14B N4 4_566 0.92 2.40 3.178(3) 142.5
N15 H15A N7 2_655 0.92 2.38 3.189(3) 146.3
N15 H15B N4 4_666 0.92 2.34 3.223(3) 161.7
N19 H19B N4 4_666 0.92 2.40 3.226(3) 149.3
N18 H18B N1 2_655 0.92 2.48 3.364(3) 161.0
N16 H16B N1 2_655 0.83(3) 2.34(3) 3.141(3) 162(2)
N20 H20A O5 3_666 0.92 2.26 3.152(3) 164.0
O3 H3B N8 1_655 0.76(3) 2.32(3) 3.066(3) 167(3)
O4 H4A O2 4_565 0.81(3) 1.99(3) 2.779(3) 164(3)
O4 H4B O2 2_645 0.80(3) 2.15(3) 2.927(3) 166(3)
O5 H5A N6 2 0.84(3) 1.93(3) 2.767(3) 177(3)
O5 H5B N7 4_566 0.77(3) 2.04(3) 2.795(3) 170(3)
N13 H13A N6 . 0.92 2.44 3.214(3) 141.7
N12 H12A N1 . 0.92 2.23 3.135(3) 166.3
N19 H19A N2 . 0.92 2.39 3.207(3) 148.5
N17 H17A N2 . 0.92 2.42 3.183(3) 140.7
N17 H17B N3 . 0.92 2.50 3.401(3) 165.5
N16 H16A O1 . 0.84(3) 2.35(3) 3.183(3) 173(2)
N20 H20B O2 . 0.92 2.57 3.353(3) 143.1
O2 H2A N3 . 0.76(3) 2.04(3) 2.788(3) 169(3)
O2 H2B O5 . 0.80(3) 1.89(3) 2.671(2) 167(3)
O1 H1A O3 . 0.73(3) 2.05(3) 2.767(3) 166(3)
O1 H1B N2 . 0.86(3) 2.07(3) 2.906(3) 161(3)
O3 H3A O4 . 0.81(3) 2.01(3) 2.788(3) 161(3)
